data_7237886
loop_
_publ_author_name
'Yano, Yoshio'
'Ono, Toshikazu'
'Hatanaka, Sou'
'Gryko, Daniel T.'
'Hisaeda, Yoshio'

_publ_section_title
;
 Salt--cocrystal continuum for photofunction modulation:
 stimuli-responsive fluorescence color-tuning of pyridine-modified
 intramolecular charge-transfer dyes and acid complexes
;
_journal_issue 29
_journal_name_full 'Journal of Materials Chemistry C'
_journal_page_first 8847
_journal_paper_doi 10.1039/C9TC02524C
_journal_volume 7
_journal_year 2019
_chemical_formula_moiety '2(C7 H3 F3 O2), C30 H24 N4'
_chemical_formula_sum 'C44 H30 F6 N4 O4'
_chemical_formula_weight 792.72
_space_group_crystal_system monoclinic
_space_group_IT_number 14
_space_group_name_Hall '-P 2ybc'
_space_group_name_H-M_alt 'P 1 21/c 1'
_atom_sites_solution_hydrogens mixed
_atom_sites_solution_primary dual
_audit_creation_date 2019-01-31
_audit_creation_method
;
Olex2 1.2-ac3
(compiled 2017.02.24 svn.r3390 for Rigaku Oxford Diffraction, GUI svn.r5318)
;
_cell_angle_alpha 90
_cell_angle_beta 93.672(9)
_cell_angle_gamma 90
_cell_formula_units_Z 2
_cell_length_a 5.8781(5)
_cell_length_b 18.3134(19)
_cell_length_c 17.3997(18)
_cell_measurement_reflns_used 984
_cell_measurement_temperature 298
_cell_measurement_theta_max 21.6480
_cell_measurement_theta_min 3.2020
_cell_volume 1869.2(3)
_computing_cell_refinement 'CrysAlisPro 1.171.39.34a (Rigaku OD, 2017)'
_computing_data_collection 'CrysAlisPro 1.171.39.34a (Rigaku OD, 2017)'
_computing_data_reduction 'CrysAlisPro 1.171.39.34a (Rigaku OD, 2017)'
_computing_molecular_graphics 'Olex2 (Dolomanov et al., 2009)'
_computing_publication_material 'Olex2 (Dolomanov et al., 2009)'
_computing_structure_refinement 'ShelXL (Sheldrick, 2015)'
_computing_structure_solution 'ShelXT (Sheldrick, 2015)'
_diffrn_ambient_temperature 298
_diffrn_detector 'CCD plate'
_diffrn_detector_area_resol_mean 6.827
_diffrn_detector_type CCD
_diffrn_measured_fraction_theta_full 0.999
_diffrn_measured_fraction_theta_max 0.999
_diffrn_measurement_details
;
List of Runs (angles in degrees, time in seconds):

  # Type    Start    End  Width  t~exp~   \w     \q     \k     \f   Frames
--------------------------------------------------------------------------
  1  \w    -74.00 119.00   1.00  100.00    --   30.00  54.00-180.00  193
  2  \w    -63.00 119.00   1.00  100.00    --   30.00  54.00 -60.00  182
;
_diffrn_measurement_device 'two-circle diffractometer'
_diffrn_measurement_device_type 'XtaLAB Mini (JP)'
_diffrn_measurement_method '\w scans'
_diffrn_orient_matrix_type 'CrysAlisPro convention (1999,Acta A55,543-557)'
_diffrn_orient_matrix_UB_11 -0.0103221000
_diffrn_orient_matrix_UB_12 -0.0383276000
_diffrn_orient_matrix_UB_13 0.0044854000
_diffrn_orient_matrix_UB_21 0.0032615000
_diffrn_orient_matrix_UB_22 0.0043728000
_diffrn_orient_matrix_UB_23 0.0405716000
_diffrn_orient_matrix_UB_31 -0.1204044000
_diffrn_orient_matrix_UB_32 0.0034023000
_diffrn_orient_matrix_UB_33 -0.0019079000
_diffrn_radiation_monochromator graphite
_diffrn_radiation_probe x-ray
_diffrn_radiation_type MoK\a
_diffrn_radiation_wavelength 0.71073
_diffrn_reflns_av_R_equivalents 0.1041
_diffrn_reflns_av_unetI/netI 0.1305
_diffrn_reflns_Laue_measured_fraction_full 0.999
_diffrn_reflns_Laue_measured_fraction_max 0.999
_diffrn_reflns_limit_h_max 7
_diffrn_reflns_limit_h_min -7
_diffrn_reflns_limit_k_max 22
_diffrn_reflns_limit_k_min -22
_diffrn_reflns_limit_l_max 21
_diffrn_reflns_limit_l_min -20
_diffrn_reflns_number 12241
_diffrn_reflns_point_group_measured_fraction_full 0.999
_diffrn_reflns_point_group_measured_fraction_max 0.999
_diffrn_reflns_theta_full 25.242
_diffrn_reflns_theta_max 26.370
_diffrn_reflns_theta_min 2.515
_diffrn_source 'fine-focus sealed X-ray tube'
_diffrn_source_type 'Rigaku (Mo) X-ray Source'
_exptl_absorpt_coefficient_mu 0.112
_exptl_absorpt_correction_T_max 1.00000
_exptl_absorpt_correction_T_min 0.33907
_exptl_absorpt_correction_type multi-scan
_exptl_absorpt_process_details
;
CrysAlisPro 1.171.39.34a (Rigaku Oxford Diffraction, 2017)
Empirical absorption correction using spherical harmonics,
 implemented in SCALE3 ABSPACK scaling algorithm.
;
_exptl_crystal_colour colourless
_exptl_crystal_colour_primary colourless
_exptl_crystal_density_diffrn 1.408
_exptl_crystal_description plate
_exptl_crystal_F_000 816
_exptl_crystal_size_max 0.4
_exptl_crystal_size_mid 0.07
_exptl_crystal_size_min 0.07
_refine_diff_density_max 0.168
_refine_diff_density_min -0.247
_refine_diff_density_rms 0.049
_refine_ls_extinction_method none
_refine_ls_goodness_of_fit_ref 0.992
_refine_ls_hydrogen_treatment mixed
_refine_ls_matrix_type full
_refine_ls_number_parameters 267
_refine_ls_number_reflns 3822
_refine_ls_number_restraints 0
_refine_ls_restrained_S_all 0.992
_refine_ls_R_factor_all 0.1791
_refine_ls_R_factor_gt 0.0619
_refine_ls_shift/su_max 0.000
_refine_ls_shift/su_mean 0.000
_refine_ls_structure_factor_coef Fsqd
_refine_ls_weighting_details 'w=1/[\s^2^(Fo^2^)+(0.0350P)^2^] where P=(Fo^2^+2Fc^2^)/3'
_refine_ls_weighting_scheme calc
_refine_ls_wR_factor_gt 0.1164
_refine_ls_wR_factor_ref 0.1645
_reflns_Friedel_coverage 0.000
_reflns_number_gt 1539
_reflns_number_total 3822
_reflns_threshold_expression 'I > 2\s(I)'
_cod_data_source_file c9tc02524c13.cif
_cod_data_source_block yano090
_cod_database_code 7237886
_shelx_shelxl_version_number 2017/1
_chemical_oxdiff_formula 'C H N O F'
_chemical_oxdiff_usercomment 'm-PyPP-F3 benzoic acid at 298 K'
_shelx_space_group_comment
;
The symmetry employed for this shelxl refinement is uniquely defined
by the following loop, which should always be used as a source of
symmetry information in preference to the above space-group names.
They are only intended as comments.
;
_diffrn_oxdiff_ac3_digest_frames
;
01143cd81a10451942cb7b5b72de079fe000375756b
;
_reflns_odcompleteness_completeness 99.87
_reflns_odcompleteness_iscentric 1
_reflns_odcompleteness_theta 26.32
_olex2_refinement_description
;
1. Fixed Uiso
 At 1.2 times of:
  All C(H) groups
 At 1.5 times of:
  All C(H,H,H) groups
2.a Aromatic/amide H refined with riding coordinates:
 C3(H3), C5(H5), C10(H10), C15(H15), C8(H8), C11(H11), C14(H14), C6(H6),
 C2A(H2A), C7(H7), C6A(H6A)
2.b Idealised Me refined as rotating group:
 C13(H13A,H13B,H13C)
;
_olex2_submission_special_instructions 'No special instructions were received'
_oxdiff_exptl_absorpt_empirical_details
;
Empirical correction (ABSPACK) includes:
- Absorption correction using spherical harmonics
- Frame scaling
;
_oxdiff_exptl_absorpt_empirical_full_max 2.232
_oxdiff_exptl_absorpt_empirical_full_min 0.758

loop_
_space_group_symop_operation_xyz
'x, y, z'
'-x, y+1/2, -z+1/2'
'-x, -y, -z'
'x, -y-1/2, z-1/2'

loop_
_atom_site_label
_atom_site_type_symbol
_atom_site_fract_x
_atom_site_fract_y
_atom_site_fract_z
_atom_site_U_iso_or_equiv
_atom_site_adp_type
_atom_site_occupancy
_atom_site_site_symmetry_order
_atom_site_calc_flag
_atom_site_refinement_flags_posn
F001 F 1.3082(4) 0.45198(15) 0.73234(16) 0.0878(9) Uani 1 1 d .
F002 F 1.1299(4) 0.53014(14) 0.61364(16) 0.0856(9) Uani 1 1 d .
O1A O 0.4350(5) 0.29600(17) 0.59154(17) 0.0648(9) Uani 1 1 d .
N1 N -0.2954(5) 0.05579(15) 0.54426(16) 0.0389(8) Uani 1 1 d .
N2 N 0.0834(5) 0.25378(17) 0.49903(19) 0.0507(9) Uani 1 1 d .
O2A O 0.4096(5) 0.39909(17) 0.52327(18) 0.0707(9) Uani 1 1 d .
F007 F 1.0974(5) 0.33154(16) 0.77876(18) 0.1113(12) Uani 1 1 d .
C1 C -0.4290(6) -0.0056(2) 0.5328(2) 0.0390(9) Uani 1 1 d .
C3 C -0.5244(6) 0.07377(19) 0.4352(2) 0.0414(10) Uani 1 1 d .
H3 H -0.593403 0.094227 0.390683 0.050 Uiso 1 1 calc R
C2 C -0.3539(6) 0.1044(2) 0.4838(2) 0.0396(9) Uani 1 1 d .
C4 C -0.2381(6) 0.1740(2) 0.4745(2) 0.0395(9) Uani 1 1 d .
C9 C -0.1503(6) 0.0700(2) 0.6114(2) 0.0408(9) Uani 1 1 d .
C5 C -0.0171(6) 0.1891(2) 0.5045(2) 0.0462(10) Uani 1 1 d .
H5 H 0.064540 0.151672 0.529744 0.055 Uiso 1 1 calc R
C10 C 0.0404(6) 0.0267(2) 0.6266(2) 0.0474(10) Uani 1 1 d .
H10 H 0.066459 -0.013396 0.595583 0.057 Uiso 1 1 calc R
C15 C -0.1934(6) 0.1268(2) 0.6590(2) 0.0502(11) Uani 1 1 d .
H15 H -0.325118 0.154489 0.650354 0.060 Uiso 1 1 calc R
C8 C -0.3470(7) 0.2299(2) 0.4319(2) 0.0505(11) Uani 1 1 d .
H8 H -0.491625 0.222436 0.408292 0.061 Uiso 1 1 calc R
C1A C 0.7168(6) 0.3857(2) 0.6178(2) 0.0517(11) Uani 1 1 d .
C12 C 0.1563(6) 0.1022(2) 0.7351(2) 0.0506(11) Uani 1 1 d .
C11 C 0.1916(6) 0.0435(2) 0.6881(2) 0.0521(11) Uani 1 1 d .
H11 H 0.319851 0.014416 0.697968 0.063 Uiso 1 1 calc R
C14 C -0.0395(7) 0.1430(2) 0.7207(2) 0.0557(12) Uani 1 1 d .
H14 H -0.068858 0.182034 0.752843 0.067 Uiso 1 1 calc R
C3A C 1.0188(7) 0.4696(2) 0.6337(3) 0.0569(12) Uani 1 1 d .
C6 C -0.0271(7) 0.3070(2) 0.4603(2) 0.0557(11) Uani 1 1 d .
H6 H 0.041261 0.352556 0.457212 0.067 Uiso 1 1 calc R
C7A C 0.5049(7) 0.3624(2) 0.5724(3) 0.0564(12) Uani 1 1 d .
C4A C 1.1116(7) 0.4301(3) 0.6952(3) 0.0614(12) Uani 1 1 d .
C2A C 0.8207(7) 0.4491(2) 0.5953(2) 0.0555(11) Uani 1 1 d .
H2A H 0.756655 0.477003 0.554823 0.067 Uiso 1 1 calc R
C7 C -0.2403(7) 0.2961(2) 0.4248(2) 0.0580(12) Uani 1 1 d .
H7 H -0.311779 0.333390 0.396165 0.070 Uiso 1 1 calc R
C6A C 0.8067(7) 0.3453(2) 0.6794(3) 0.0640(13) Uani 1 1 d .
H6A H 0.734694 0.303043 0.694742 0.077 Uiso 1 1 calc R
C5A C 1.0045(8) 0.3689(2) 0.7174(3) 0.0664(13) Uani 1 1 d .
C13 C 0.3281(7) 0.1224(3) 0.8000(2) 0.0732(15) Uani 1 1 d .
H13A H 0.268048 0.110188 0.848415 0.110 Uiso 1 1 calc GR
H13B H 0.358082 0.173892 0.798394 0.110 Uiso 1 1 calc GR
H13C H 0.467079 0.095960 0.794490 0.110 Uiso 1 1 calc GR
H1A H 0.296(9) 0.278(3) 0.555(3) 0.118(19) Uiso 1 1 d .

loop_
_atom_site_aniso_label
_atom_site_aniso_U_11
_atom_site_aniso_U_22
_atom_site_aniso_U_33
_atom_site_aniso_U_23
_atom_site_aniso_U_13
_atom_site_aniso_U_12
F001 0.0631(16) 0.090(2) 0.106(2) -0.0136(17) -0.0251(16) -0.0166(15)
F002 0.0761(17) 0.0684(19) 0.111(2) 0.0053(16) -0.0082(16) -0.0284(15)
O1A 0.0590(19) 0.058(2) 0.075(2) 0.0059(17) -0.0172(17) -0.0176(16)
N1 0.0356(16) 0.0365(19) 0.0425(18) -0.0033(15) -0.0132(15) -0.0039(14)
N2 0.0413(19) 0.045(2) 0.065(2) 0.0075(18) -0.0070(17) -0.0101(17)
O2A 0.0619(19) 0.059(2) 0.087(2) 0.0100(18) -0.0259(18) -0.0066(16)
F007 0.115(2) 0.094(2) 0.116(3) 0.0351(19) -0.058(2) -0.0254(19)
C1 0.0358(19) 0.036(2) 0.044(2) -0.0010(18) -0.0104(17) -0.0012(17)
C3 0.038(2) 0.037(2) 0.046(2) -0.0046(18) -0.0136(19) 0.0008(17)
C2 0.037(2) 0.036(2) 0.044(2) 0.0011(19) -0.0068(18) -0.0011(18)
C4 0.0324(19) 0.042(2) 0.043(2) 0.0004(19) -0.0076(18) -0.0030(17)
C9 0.036(2) 0.044(2) 0.041(2) 0.0004(19) -0.0088(19) -0.0037(18)
C5 0.039(2) 0.039(2) 0.059(3) 0.002(2) -0.0044(19) -0.0023(18)
C10 0.049(2) 0.046(2) 0.046(2) -0.0084(19) -0.013(2) 0.0034(19)
C15 0.046(2) 0.048(3) 0.057(3) -0.010(2) -0.005(2) 0.003(2)
C8 0.044(2) 0.048(3) 0.056(3) 0.001(2) -0.015(2) -0.006(2)
C1A 0.044(2) 0.047(3) 0.063(3) -0.004(2) -0.004(2) 0.000(2)
C12 0.041(2) 0.066(3) 0.044(2) -0.007(2) -0.012(2) -0.012(2)
C11 0.039(2) 0.066(3) 0.049(3) 0.000(2) -0.017(2) 0.008(2)
C14 0.059(3) 0.055(3) 0.052(3) -0.017(2) -0.008(2) -0.004(2)
C3A 0.053(3) 0.044(3) 0.073(3) -0.004(2) 0.000(3) -0.012(2)
C6 0.056(3) 0.043(3) 0.068(3) 0.009(2) -0.001(2) -0.009(2)
C7A 0.049(3) 0.047(3) 0.073(3) -0.002(2) 0.001(3) -0.008(2)
C4A 0.048(3) 0.059(3) 0.076(3) -0.015(3) -0.008(3) -0.007(2)
C2A 0.056(3) 0.048(3) 0.062(3) -0.005(2) -0.004(2) -0.003(2)
C7 0.049(2) 0.050(3) 0.072(3) 0.018(2) -0.019(2) -0.004(2)
C6A 0.063(3) 0.050(3) 0.076(3) 0.007(2) -0.017(3) -0.015(2)
C5A 0.069(3) 0.051(3) 0.076(3) 0.005(3) -0.027(3) -0.005(3)
C13 0.056(3) 0.102(4) 0.058(3) -0.016(3) -0.021(2) -0.010(3)

loop_
_atom_type_symbol
_atom_type_description
_atom_type_scat_dispersion_real
_atom_type_scat_dispersion_imag
_atom_type_scat_source
C C 0.0033 0.0016 'International Tables Vol C Tables 4.2.6.8 and 6.1.1.4'
H H 0.0000 0.0000 'International Tables Vol C Tables 4.2.6.8 and 6.1.1.4'
F F 0.0171 0.0103 'International Tables Vol C Tables 4.2.6.8 and 6.1.1.4'
N N 0.0061 0.0033 'International Tables Vol C Tables 4.2.6.8 and 6.1.1.4'
O O 0.0106 0.0060 'International Tables Vol C Tables 4.2.6.8 and 6.1.1.4'

loop_
_geom_angle_atom_site_label_1
_geom_angle_atom_site_label_2
_geom_angle_atom_site_label_3
_geom_angle
_geom_angle_site_symmetry_1
_geom_angle_site_symmetry_3
C7A O1A H1A 112(3) . .
C1 N1 C2 107.4(3) . .
C1 N1 C9 125.0(3) . .
C2 N1 C9 127.1(3) . .
C6 N2 C5 118.9(3) . .
N1 C1 C1 107.8(4) . 3_456
N1 C1 C3 142.5(3) . 3_456
C1 C1 C3 109.6(4) 3_456 3_456
C1 C3 H3 127.1 3_456 .
C2 C3 C1 105.7(3) . 3_456
C2 C3 H3 127.1 . .
N1 C2 C4 123.0(3) . .
C3 C2 N1 109.4(3) . .
C3 C2 C4 127.6(3) . .
C5 C4 C2 124.1(3) . .
C8 C4 C2 119.9(3) . .
C8 C4 C5 116.0(3) . .
C10 C9 N1 119.1(3) . .
C15 C9 N1 120.8(3) . .
C15 C9 C10 120.0(3) . .
N2 C5 C4 123.7(3) . .
N2 C5 H5 118.1 . .
C4 C5 H5 118.1 . .
C9 C10 H10 120.2 . .
C11 C10 C9 119.6(4) . .
C11 C10 H10 120.2 . .
C9 C15 H15 120.2 . .
C9 C15 C14 119.7(4) . .
C14 C15 H15 120.2 . .
C4 C8 H8 120.1 . .
C7 C8 C4 119.9(3) . .
C7 C8 H8 120.1 . .
C2A C1A C7A 117.3(4) . .
C6A C1A C7A 121.6(4) . .
C6A C1A C2A 121.2(4) . .
C11 C12 C14 118.1(4) . .
C11 C12 C13 121.1(4) . .
C14 C12 C13 120.7(4) . .
C10 C11 H11 119.3 . .
C12 C11 C10 121.4(4) . .
C12 C11 H11 119.3 . .
C15 C14 H14 119.4 . .
C12 C14 C15 121.1(4) . .
C12 C14 H14 119.4 . .
F002 C3A C4A 117.5(4) . .
F002 C3A C2A 121.0(4) . .
C2A C3A C4A 121.5(4) . .
N2 C6 H6 119.2 . .
N2 C6 C7 121.6(4) . .
C7 C6 H6 119.2 . .
O1A C7A C1A 112.8(4) . .
O2A C7A O1A 123.6(4) . .
O2A C7A C1A 123.6(4) . .
F001 C4A C3A 120.1(4) . .
F001 C4A C5A 120.6(4) . .
C5A C4A C3A 119.3(4) . .
C1A C2A H2A 120.9 . .
C3A C2A C1A 118.3(4) . .
C3A C2A H2A 120.9 . .
C8 C7 C6 119.7(4) . .
C8 C7 H7 120.1 . .
C6 C7 H7 120.1 . .
C1A C6A H6A 120.7 . .
C5A C6A C1A 118.5(4) . .
C5A C6A H6A 120.7 . .
F007 C5A C4A 118.2(4) . .
F007 C5A C6A 120.6(4) . .
C4A C5A C6A 121.2(4) . .
C12 C13 H13A 109.5 . .
C12 C13 H13B 109.5 . .
C12 C13 H13C 109.5 . .
H13A C13 H13B 109.5 . .
H13A C13 H13C 109.5 . .
H13B C13 H13C 109.5 . .

loop_
_geom_bond_atom_site_label_1
_geom_bond_atom_site_label_2
_geom_bond_distance
_geom_bond_site_symmetry_2
F001 C4A 1.348(4) .
F002 C3A 1.344(4) .
O1A C7A 1.333(5) .
O1A H1A 1.06(5) .
N1 C1 1.378(4) .
N1 C2 1.405(4) .
N1 C9 1.426(4) .
N2 C5 1.331(4) .
N2 C6 1.330(4) .
O2A C7A 1.197(5) .
F007 C5A 1.353(5) .
C1 C1 1.385(6) 3_456
C1 C3 1.401(5) 3_456
C3 H3 0.9300 .
C3 C2 1.388(4) .
C2 C4 1.459(5) .
C4 C5 1.396(4) .
C4 C8 1.395(5) .
C9 C10 1.384(5) .
C9 C15 1.364(5) .
C5 H5 0.9300 .
C10 H10 0.9300 .
C10 C11 1.381(5) .
C15 H15 0.9300 .
C15 C14 1.391(5) .
C8 H8 0.9300 .
C8 C7 1.373(5) .
C1A C7A 1.494(5) .
C1A C2A 1.380(5) .
C1A C6A 1.378(5) .
C12 C11 1.374(5) .
C12 C14 1.382(5) .
C12 C13 1.512(5) .
C11 H11 0.9300 .
C14 H14 0.9300 .
C3A C4A 1.375(6) .
C3A C2A 1.358(5) .
C6 H6 0.9300 .
C6 C7 1.375(5) .
C4A C5A 1.354(6) .
C2A H2A 0.9300 .
C7 H7 0.9300 .
C6A H6A 0.9300 .
C6A C5A 1.370(5) .
C13 H13A 0.9600 .
C13 H13B 0.9600 .
C13 H13C 0.9600 .
